data_2000276
loop_
_publ_author_name
'Wo\'zniak, K.'

_publ_section_title
;
 Structure of 2,3-di(2-pyridyl)-6,7-dimethylquinoxaline
;
_journal_issue 8
_journal_name_full 'Acta Crystallographica Section C'
_journal_page_first 1761
_journal_page_last 1763
_journal_paper_doi 10.1107/S0108270191001269
_journal_volume 47
_journal_year 1991
_chemical_formula_sum 'C20 H16 N4'
_space_group_crystal_system monoclinic
_space_group_IT_number 15
_space_group_name_Hall '-C 2yc'
_space_group_name_H-M_alt 'C 1 2/c 1'
_cell_angle_alpha 90
_cell_angle_beta 99.240(10)
_cell_angle_gamma 90
_cell_formula_units_Z 4
_cell_length_a 16.4740(10)
_cell_length_b 13.1320(10)
_cell_length_c 7.6380(10)
_cell_volume 1630.9(3)
_diffrn_radiation_type Cu
_diffrn_radiation_wavelength 1.54178
_exptl_absorpt_coefficient_mu 0.5782
_exptl_crystal_density_diffrn 1.27
_exptl_crystal_F_000 656
_cod_data_source_file ab0171.cif
_cod_data_source_block ab0171a
_cod_depositor_comments
;
 Updating space group information and adding the symmetry operation list.

 Antanas Vaitkus,
 2018-06-14

  Adding the _atom_site_type_symbol data item to prevent confusion
  between hydrogen and holmium. The calculated summary formula now
  matches the declared by the author (in the _chemical_formula_sum
  data item).

  Saulius Gra\<zulis
  2013-10-14
;
_cod_original_sg_symbol_H-M C2/c
_cod_original_formula_sum C20H16N4
_cod_database_code 2000276

loop_
_space_group_symop_id
_space_group_symop_operation_xyz
1 x,y,z
2 -x,y,-z+1/2
3 -x,-y,-z
4 x,-y,z+1/2
5 x+1/2,y+1/2,z
6 -x+1/2,y+1/2,-z+1/2
7 -x+1/2,-y+1/2,-z
8 x+1/2,-y+1/2,z+1/2

loop_
_atom_site_type_symbol
_atom_site_label
_atom_site_fract_x
_atom_site_fract_y
_atom_site_fract_z
_atom_site_U_iso_or_equiv
N N1 .41730(10) .37310(10) .1691(2) .0476(5)
N N2 .44560(10) .11700(10) .0815(2) .0485(6)
C C1 .45760(10) .28700(10) .2078(2) .0433(5)
C C2 .45890(10) .46250(10) .2096(2) .0456(6)
C C3 .41840(10) .55660(10) .1674(2) .0499(7)
C C4 .45820(10) .64750(10) .2078(2) .0506(6)
C C5 .40830(10) .19350(10) .1538(2) .0445(6)
C C6 .39940(10) .03590(10) .0258(2) .0577(7)
C C7 .31790(10) .02670(10) .0385(2) .0620(7)
C C8 .27910(10) .10620(10) .1108(2) .0603(7)
C C9 .32550(10) .19100(10) .1697(2) .0515(6)
C C10 .41280(10) .74610(10) .1625(2) .0631(7)
H HO1 .361(2) .731(2) .093(3) .089(6)
H HO2 .4070(10) .7860(10) .265(3) .079(6)
H HO3 .446(2) .794(2) .107(4) .116(8)
H H3 .3590(10) .5580(10) .106(3) .070(5)
H H6 .4280(10) -.019(2) -.023(3) .072(5)
H H7 .2890(10) -.0410(10) .001(3) .076(6)
H H8 .2250(10) .1050(10) .126(3) .069(5)
H H9 .3060(10) .2520(10) .224(2) .060(4)
